data_4341408
loop_
_publ_author_name
'Veliks, Janis'
'Blacque, Olivier'
'Siegel, Jay S.'

_publ_section_title
;
 Three Steps in One Pot: Synthesis of Linear Bilateral Extended
 2,2':6',2&#x2033;-Terpyridineruthenium(II) Complexes.
;
_journal_name_full 'Inorganic chemistry'
_journal_page_first 141028140700007
_journal_paper_doi 10.1021/ic501946f
_journal_year 2014
_chemical_absolute_configuration ad
_chemical_formula_moiety ' C70 H50 Br4 N6 O4 Ru, 2(F6 P), 2(C4 H10 O), 2(C2 H3 N)'
_chemical_formula_sum 'C82 H76 Br4 F12 N8 O6 P2 Ru'
_chemical_formula_weight 1980.15
_space_group_crystal_system orthorhombic
_space_group_IT_number 43
_space_group_name_Hall 'F 2 -2d'
_space_group_name_H-M_alt 'F d d 2'
_symmetry_space_group_name_Hall 'F 2 -2d'
_symmetry_space_group_name_H-M 'F d d 2'
_atom_sites_solution_hydrogens geom
_atom_sites_solution_primary direct
_audit_creation_date 2014-02-24
_audit_creation_method
;
Olex2 1.2
(compiled 2014.02.17 svn.r2891 for OlexSys, GUI svn.r4773)
;
_cell_angle_alpha 90
_cell_angle_beta 90
_cell_angle_gamma 90
_cell_formula_units_Z 8
_cell_length_a 40.7892(6)
_cell_length_b 27.4170(4)
_cell_length_c 15.0785(2)
_cell_measurement_reflns_used 16372
_cell_measurement_temperature 160(1)
_cell_measurement_theta_max 75.6199
_cell_measurement_theta_min 2.1645
_cell_volume 16862.6(4)
_computing_cell_refinement
;
CrysAlisPro, version 1.171.36.20 (Agilent Technologies, 2012)
;
_computing_data_collection
;
CrysAlisPro, version 1.171.36.32 (Agilent Technologies, 2012)
;
_computing_data_reduction
;
CrysAlisPro, version 1.171.36.20 (Agilent Technologies, 2012)
;
_computing_molecular_graphics
;
<i>Mercury</i> (Macrae et al., 2006)
;
_computing_publication_material
; 
Olex2 (Dolomanov et al., 2009), <i>PLATON for Windows</i> (Spek, 2003) and
<i>publCIF</i> (Westrip, 2010)
;
_computing_structure_refinement ' SHELXL2013 (Sheldrick, 2008)'
_computing_structure_solution ' SHELXL97 (Sheldrick, 2008)'
_diffrn_ambient_temperature 160(1)
_diffrn_detector_area_resol_mean 10.3801
_diffrn_measured_fraction_theta_full 0.998
_diffrn_measured_fraction_theta_max 0.998
_diffrn_measurement_device_type 'SuperNova, Dual, Cu at zero, Atlas'
_diffrn_measurement_method '\w scans'
_diffrn_orient_matrix_UB_11 -0.0364467000
_diffrn_orient_matrix_UB_12 -0.0019674000
_diffrn_orient_matrix_UB_13 -0.0266578000
_diffrn_orient_matrix_UB_21 -0.0098737000
_diffrn_orient_matrix_UB_22 0.0138921000
_diffrn_orient_matrix_UB_23 0.0953263000
_diffrn_orient_matrix_UB_31 0.0012188000
_diffrn_orient_matrix_UB_32 0.0543930000
_diffrn_orient_matrix_UB_33 -0.0253174000
_diffrn_radiation_monochromator mirror
_diffrn_radiation_type CuK\a
_diffrn_radiation_wavelength 1.54184
_diffrn_reflns_av_R_equivalents 0.0188
_diffrn_reflns_av_unetI/netI 0.0166
_diffrn_reflns_Laue_measured_fraction_full 0.998
_diffrn_reflns_Laue_measured_fraction_max 0.998
_diffrn_reflns_limit_h_max 49
_diffrn_reflns_limit_h_min -49
_diffrn_reflns_limit_k_max 32
_diffrn_reflns_limit_k_min -22
_diffrn_reflns_limit_l_max 18
_diffrn_reflns_limit_l_min -18
_diffrn_reflns_number 25977
_diffrn_reflns_point_group_measured_fraction_full 0.986
_diffrn_reflns_point_group_measured_fraction_max 0.985
_diffrn_reflns_theta_full 67.684
_diffrn_reflns_theta_max 68.252
_diffrn_reflns_theta_min 3.516
_diffrn_source 'SuperNova (Cu) X-ray Source'
_exptl_absorpt_coefficient_mu 4.795
_exptl_absorpt_correction_T_max 0.814
_exptl_absorpt_correction_T_min 0.553
_exptl_absorpt_correction_type analytical
_exptl_absorpt_process_details
;
CrysAlisPro, Agilent Technologies,
Version 1.171.36.20 (release 27-06-2012 CrysAlis171 .NET)
(compiled Jul 11 2012,15:38:31)
Analytical numeric absorption correction using a multifaceted crystal
model based on expressions derived by R.C. Clark & J.S. Reid.
(Clark, R. C. & Reid, J. S. (1995). Acta Cryst. A51, 887-897)
;
_exptl_crystal_colour red
_exptl_crystal_density_diffrn 1.560
_exptl_crystal_description plate
_exptl_crystal_F_000 7952
_exptl_crystal_size_max 0.17
_exptl_crystal_size_mid 0.09
_exptl_crystal_size_min 0.05
_platon_squeeze_details
;
(replace by semicolon in column 1 when used as .sqf)
TITL sg1401    F d d 2      R = 0.07
CELL   40.7892   27.4170   15.0786     90.00     90.00     90.00
SPGR Fdd2
C101 0.750 0.250 0.438 !       3.12 eA-3
C102 0.750 0.248 0.297 !       2.63 eA-3
C103 0.331 0.337 0.204 !       1.68 eA-3
C104 0.226 0.247 0.089 !       1.63 eA-3
C105 0.349 0.337 0.155 !       1.56 eA-3
C106 0.184 0.194 0.173 !       1.54 eA-3
C107 0.380 0.073 0.324 !       1.49 eA-3
C108 0.185 0.213 0.097 !       1.49 eA-3
C109 0.792 0.252 0.491 !       1.48 eA-3
C110 0.099 0.150 0.182 !       1.43 eA-3
C111 0.150 0.362 0.471 !       1.13 eA-3
C112 0.100 0.485 0.437 !       0.82 eA-3
Q113 0.253 0.045 0.340 !       0.79 eA-3
Q114 0.850 0.235 0.206 !       0.79 eA-3
C115 0.138 0.193 0.205 !       0.78 eA-3
Q116 0.261 0.423 0.409 !       0.74 eA-3
C117 0.403 0.314 0.173 !       0.67 eA-3
C118 0.429 0.306 0.251 !       0.65 eA-3
Q119 0.234 0.252 0.416 !       0.57 eA-3
Q120 0.748 0.048 0.060 !       0.54 eA-3
Q121 0.249 0.280 0.454 !       0.53 eA-3
Q122 0.271 0.066 0.400 !       0.52 eA-3
(replace by semicolon in column 1 when used as .sqf)
;
_refine_diff_density_max 0.809
_refine_diff_density_min -0.704
_refine_diff_density_rms 0.060
_refine_ls_abs_structure_details
;
 Flack x determined using 3343 quotients [(I+)-(I-)]/[(I+)+(I-)]
 (Parsons and Flack (2004), Acta Cryst. A60, s61).
;
_refine_ls_abs_structure_Flack -0.019(3)
_refine_ls_extinction_method none
_refine_ls_goodness_of_fit_ref 1.036
_refine_ls_hydrogen_treatment constr
_refine_ls_matrix_type full
_refine_ls_number_parameters 505
_refine_ls_number_reflns 7617
_refine_ls_number_restraints 556
_refine_ls_restrained_S_all 1.007
_refine_ls_R_factor_all 0.0420
_refine_ls_R_factor_gt 0.0391
_refine_ls_shift/su_max 0.007
_refine_ls_shift/su_mean 0.000
_refine_ls_structure_factor_coef Fsqd
_refine_ls_weighting_details 'w=1/[\s^2^(Fo^2^)+(0.0549P)^2^+62.2984P] where P=(Fo^2^+2Fc^2^)/3'
_refine_ls_weighting_scheme calc
_refine_ls_wR_factor_gt 0.1003
_refine_ls_wR_factor_ref 0.1028
_reflns_Friedel_coverage 0.896
_reflns_Friedel_fraction_full 0.973
_reflns_Friedel_fraction_max 0.971
_reflns_number_gt 7295
_reflns_number_total 7617
_reflns_threshold_expression 'I > 2\s(I)'
_cod_data_source_file ic501946f_si_002.cif
_cod_data_source_block 4b_CCDC_993297
_cod_database_code 4341408
_shelxl_version_number 2013-4
_shelx_space_group_comment
;
The symmetry employed for this shelxl refinement is uniquely defined
by the following loop, which should always be used as a source of
symmetry information in preference to the above space-group names.
They are only intended as comments.
;
_reflns_odcompleteness_completeness 99.88
_reflns_odcompleteness_iscentric 1
_reflns_odcompleteness_theta 68.13
_olex2_refinement_description
;
1. Fixed Uiso
 At 1.2 times of:
  All C(H) groups
 At 1.5 times of:
  All C(H,H,H) groups
2. Restrained distances
 C27-C28A = C27-C28B
 1.5 with sigma of 0.01
 C29A-C34A \\sim C29B-C34B \\sim C33A-C35A \\sim C33B-C35B
 with sigma of 0.005
 C31A-Br2A \\sim C31B-Br2B
 with sigma of 0.005
3. Uiso/Uaniso restraints and constraints
C28A \\sim C29A \\sim C30A \\sim C31A \\sim C32A \\sim C33A \\sim C28B \\sim
C29B \\sim C30B \\sim C31B \\sim C32B \\sim C33B \\sim C34A \\sim C34B \\sim
C35A \\sim C35B: within 3A with sigma of 0.005 and sigma for terminal atoms of
0.01
Uanis(Br2A) = Uanis(Br2B)
4. Others
 Sof(Br2B)=Sof(C28B)=Sof(C29B)=Sof(C30B)=Sof(H30B)=Sof(C31B)=Sof(C32B)=
 Sof(H32B)=Sof(C33B)=Sof(C34B)=Sof(H34A)=Sof(H34B)=Sof(H34C)=Sof(C35B)=
 Sof(H35D)=Sof(H35E)=Sof(H35F)=1-FVAR(1)
 Sof(Br2A)=Sof(C28A)=Sof(C29A)=Sof(C30A)=Sof(H30A)=Sof(C31A)=Sof(C32A)=
 Sof(H32A)=Sof(C33A)=Sof(C34A)=Sof(H34D)=Sof(H34E)=Sof(H34F)=Sof(C35A)=
 Sof(H35A)=Sof(H35B)=Sof(H35C)=FVAR(1)
5.a Aromatic/amide H refined with riding coordinates:
 C2(H2), C6(H6), C10(H10), C13(H13), C14(H14), C17(H17), C18(H18), C19(H19),
 C22(H22), C25(H25), C26(H26), C30A(H30A), C32A(H32A), C30B(H30B), C32B(H32B)
5.b Fitted hexagon refined as free rotating group:
 C28A(C29A,C30A,C31A,C32A,C33A), C28B(C29B,C30B,C31B,C32B,C33B)
5.c Idealised Me refined as rotating group:
 C7(H7A,H7B,H7C), C8(H8A,H8B,H8C), C34A(H34D,H34E,H34F), C34B(H34A,H34B,H34C),
 C35A(H35A,H35B,H35C), C35B(H35D,H35E,H35F)
;
_olex2_computing_structure_refinement_long 'ShelXL (Sheldrick, 2008)'
_olex2_computing_structure_solution_long 'ShelXS-1997 (Sheldrick, 2008)'

loop_
_space_group_symop_operation_xyz
'x, y, z'
'-x, -y, z'
'x+1/4, -y+1/4, z+1/4'
'-x+1/4, y+1/4, z+1/4'
'x, y+1/2, z+1/2'
'-x, -y+1/2, z+1/2'
'x+1/4, -y+3/4, z+3/4'
'-x+1/4, y+3/4, z+3/4'
'x+1/2, y, z+1/2'
'-x+1/2, -y, z+1/2'
'x+3/4, -y+1/4, z+3/4'
'-x+3/4, y+1/4, z+3/4'
'x+1/2, y+1/2, z'
'-x+1/2, -y+1/2, z'
'x+3/4, -y+3/4, z+1/4'
'-x+3/4, y+3/4, z+1/4'

loop_
_atom_site_label
_atom_site_type_symbol
_atom_site_fract_x
_atom_site_fract_y
_atom_site_fract_z
_atom_site_U_iso_or_equiv
_atom_site_adp_type
_atom_site_occupancy
_atom_site_site_symmetry_order
_atom_site_calc_flag
_atom_site_refinement_flags_posn
_atom_site_refinement_flags_adp
_atom_site_refinement_flags_occupancy
_atom_site_disorder_assembly
_atom_site_disorder_group
Br1 Br 0.38625(2) -0.04297(4) 0.94752(8) 0.0965(3) Uani 1 1 d . . . . .
Br2A Br 0.2705(4) 0.5652(4) -0.1059(10) 0.1388(16) Uani 0.263(16) 1 d . . . A 1
Br2B Br 0.2556(2) 0.56339(13) -0.1180(3) 0.1388(16) Uani 0.737(16) 1 d . . . A 2
C1 C 0.35531(18) -0.0047(3) 0.8834(5) 0.0669(18) Uani 1 1 d . . . . .
C2 C 0.35035(16) 0.0425(3) 0.9082(4) 0.0617(17) Uani 1 1 d . . . . .
H2 H 0.3622 0.0558 0.9568 0.074 Uiso 1 1 calc R . . . .
C3 C 0.32785(16) 0.0715(2) 0.8621(4) 0.0567(15) Uani 1 1 d . . . . .
C4 C 0.31080(16) 0.0502(2) 0.7909(4) 0.0582(16) Uani 1 1 d . . . . .
C5 C 0.3163(2) 0.0014(3) 0.7659(6) 0.071(2) Uani 1 1 d . . . . .
C6 C 0.3391(2) -0.0256(3) 0.8151(6) 0.076(2) Uani 1 1 d . . . . .
H6 H 0.3433 -0.0588 0.8003 0.091 Uiso 1 1 calc R . . . .
C7 C 0.32186(18) 0.1238(3) 0.8891(5) 0.0635(17) Uani 1 1 d . . . . .
H7A H 0.3291 0.1286 0.9504 0.095 Uiso 1 1 calc GR . . . .
H7B H 0.2984 0.1312 0.8844 0.095 Uiso 1 1 calc GR . . . .
H7C H 0.3342 0.1456 0.8498 0.095 Uiso 1 1 calc GR . . . .
C8 C 0.2990(3) -0.0208(3) 0.6885(7) 0.104(3) Uani 1 1 d . . . . .
H8A H 0.3101 -0.0113 0.6335 0.156 Uiso 1 1 calc GR . . . .
H8B H 0.2763 -0.0093 0.6871 0.156 Uiso 1 1 calc GR . . . .
H8C H 0.2993 -0.0564 0.6941 0.156 Uiso 1 1 calc GR . . . .
C9 C 0.28803(17) 0.0809(2) 0.7400(4) 0.0573(15) Uani 1 1 d . . . . .
C10 C 0.25516(16) 0.0793(3) 0.7282(4) 0.0608(17) Uani 1 1 d . . . . .
H10 H 0.2402 0.0573 0.7554 0.073 Uiso 1 1 calc R . . . .
C11 C 0.24742(14) 0.1172(2) 0.6663(4) 0.0495(13) Uani 1 1 d . . . . .
C12 C 0.27752(14) 0.1399(2) 0.6452(4) 0.0467(13) Uani 1 1 d . . . . .
C13 C 0.27973(13) 0.1782(2) 0.5876(3) 0.0438(12) Uani 1 1 d . . . . .
H13 H 0.3003 0.1930 0.5764 0.053 Uiso 1 1 calc R . . . .
C14 C 0.21946(14) 0.1354(2) 0.6240(4) 0.0465(12) Uani 1 1 d . . . . .
H14 H 0.1984 0.1222 0.6365 0.056 Uiso 1 1 calc R . . . .
C15 C 0.22309(13) 0.1724(2) 0.5645(3) 0.0426(12) Uani 1 1 d . . . . .
C16 C 0.19527(13) 0.19019(19) 0.5098(3) 0.0402(11) Uani 1 1 d . . . . .
C17 C 0.16366(15) 0.1722(2) 0.5077(4) 0.0550(15) Uani 1 1 d . . . . .
H17 H 0.1573 0.1465 0.5462 0.066 Uiso 1 1 calc R . . . .
C18 C 0.14144(15) 0.1919(3) 0.4494(6) 0.0687(18) Uani 1 1 d . . . . .
H18 H 0.1197 0.1796 0.4474 0.082 Uiso 1 1 calc R . . . .
C19 C 0.15068(15) 0.2298(3) 0.3934(5) 0.0589(15) Uani 1 1 d . . . . .
H19 H 0.1353 0.2436 0.3532 0.071 Uiso 1 1 calc R . . . .
C20 C 0.18231(14) 0.24706(19) 0.3965(4) 0.0425(12) Uani 1 1 d . . . . .
C21 C 0.19746(14) 0.2852(2) 0.3395(4) 0.0455(12) Uani 1 1 d . . . . .
C22 C 0.17971(16) 0.3096(2) 0.2760(4) 0.0558(15) Uani 1 1 d . . . . .
H22 H 0.1570 0.3036 0.2673 0.067 Uiso 1 1 calc R . . . .
C23 C 0.19692(17) 0.3442(2) 0.2242(4) 0.0540(14) Uani 1 1 d . . . . .
C24 C 0.22959(16) 0.3500(2) 0.2401(4) 0.0476(13) Uani 1 1 d . . . . .
C25 C 0.24698(14) 0.32443(19) 0.3047(3) 0.0410(11) Uani 1 1 d . . . . .
H25 H 0.2699 0.3292 0.3127 0.049 Uiso 1 1 calc R . . . .
C26 C 0.1893(2) 0.3772(3) 0.1544(5) 0.0668(19) Uani 1 1 d . . . . .
H26 H 0.1683 0.3821 0.1284 0.080 Uiso 1 1 calc R . . . .
C27 C 0.21679(17) 0.3999(2) 0.1326(4) 0.0584(16) Uani 1 1 d D . . . .
C28A C 0.2281(11) 0.4388(10) 0.064(2) 0.0701(18) Uani 0.263(16) 1 d D . . A 1
C29A C 0.2141(9) 0.4850(11) 0.064(2) 0.0709(18) Uani 0.263(16) 1 d G . . A 1
C30A C 0.2274(7) 0.5215(8) 0.0104(17) 0.0704(18) Uani 0.263(16) 1 d G . . A 1
H30A H 0.2178 0.5530 0.0098 0.084 Uiso 0.263(16) 1 calc R . . A 1
C31A C 0.2547(7) 0.5117(7) -0.0418(15) 0.0706(19) Uani 0.263(16) 1 d G . . A 1
C32A C 0.2687(7) 0.4655(9) -0.0409(17) 0.0708(19) Uani 0.263(16) 1 d G . . A 1
H32A H 0.2874 0.4589 -0.0765 0.085 Uiso 0.263(16) 1 calc R . . A 1
C33A C 0.2555(10) 0.4291(8) 0.012(2) 0.0709(18) Uani 0.263(16) 1 d G . . A 1
C28B C 0.2250(4) 0.4367(3) 0.0683(8) 0.0688(16) Uani 0.737(16) 1 d D . . A 2
C29B C 0.2076(3) 0.4803(4) 0.0691(7) 0.0702(17) Uani 0.737(16) 1 d G . . A 2
C30B C 0.2161(2) 0.5177(3) 0.0112(6) 0.0710(17) Uani 0.737(16) 1 d G . . A 2
H30B H 0.2042 0.5475 0.0118 0.085 Uiso 0.737(16) 1 calc R . . A 2
C31B C 0.2420(2) 0.5115(2) -0.0475(5) 0.0723(17) Uani 0.737(16) 1 d G . . A 2
C32B C 0.2594(2) 0.4679(3) -0.0483(6) 0.0724(17) Uani 0.737(16) 1 d G . . A 2
H32B H 0.2772 0.4636 -0.0884 0.087 Uiso 0.737(16) 1 calc R . . A 2
C33B C 0.2509(3) 0.4305(3) 0.0096(8) 0.0705(17) Uani 0.737(16) 1 d G . . A 2
C34A C 0.1876(8) 0.4992(14) 0.130(2) 0.071(3) Uani 0.263(16) 1 d . . . A 1
H34D H 0.1660 0.4912 0.1061 0.107 Uiso 0.263(16) 1 calc GR . . A 1
H34E H 0.1889 0.5343 0.1420 0.107 Uiso 0.263(16) 1 calc GR . . A 1
H34F H 0.1911 0.4812 0.1857 0.107 Uiso 0.263(16) 1 calc GR . . A 1
C34B C 0.1776(3) 0.4887(4) 0.1278(8) 0.074(3) Uani 0.737(16) 1 d . . . A 2
H34A H 0.1623 0.4615 0.1209 0.111 Uiso 0.737(16) 1 calc GR . . A 2
H34B H 0.1668 0.5192 0.1103 0.111 Uiso 0.737(16) 1 calc GR . . A 2
H34C H 0.1845 0.4910 0.1899 0.111 Uiso 0.737(16) 1 calc GR . . A 2
C35A C 0.2763(11) 0.3829(11) 0.017(3) 0.070(3) Uani 0.263(16) 1 d . . . A 1
H35A H 0.2844 0.3786 0.0777 0.105 Uiso 0.263(16) 1 calc GR . . A 1
H35B H 0.2949 0.3859 -0.0237 0.105 Uiso 0.263(16) 1 calc GR . . A 1
H35C H 0.2630 0.3547 0.0002 0.105 Uiso 0.263(16) 1 calc GR . . A 1
C35B C 0.2680(4) 0.3811(4) 0.0011(9) 0.070(3) Uani 0.737(16) 1 d . . . A 2
H35D H 0.2840 0.3775 0.0491 0.105 Uiso 0.737(16) 1 calc GR . . A 2
H35E H 0.2792 0.3792 -0.0562 0.105 Uiso 0.737(16) 1 calc GR . . A 2
H35F H 0.2517 0.3550 0.0051 0.105 Uiso 0.737(16) 1 calc GR . . A 2
N1 N 0.25288(11) 0.19454(16) 0.5474(3) 0.0390(9) Uani 1 1 d . . . . .
N2 N 0.20390(10) 0.22689(14) 0.4536(3) 0.0377(8) Uani 1 1 d . . . . .
N3 N 0.23039(11) 0.29312(15) 0.3546(3) 0.0379(9) Uani 1 1 d . . . . .
O1 O 0.30249(9) 0.11783(14) 0.6897(3) 0.0516(9) Uani 1 1 d . . . . .
O2 O 0.24325(11) 0.38326(14) 0.1843(3) 0.0510(10) Uani 1 1 d . . . . .
Ru1 Ru 0.2500 0.2500 0.45348(3) 0.03501(13) Uani 1 2 d S T P . .
F1 F 0.0796(2) 0.2893(3) 0.0644(5) 0.162(4) Uani 1 1 d . . . . .
F2 F 0.09520(18) 0.3386(3) 0.1767(4) 0.133(2) Uani 1 1 d . . . . .
F3 F 0.13226(18) 0.3136(2) 0.0752(5) 0.128(2) Uani 1 1 d . . . . .
F4 F 0.11635(13) 0.3923(2) 0.0817(5) 0.1029(17) Uani 1 1 d . . . . .
F5 F 0.10028(14) 0.3454(3) -0.0321(4) 0.1140(19) Uani 1 1 d . . . . .
F6 F 0.06388(13) 0.3682(4) 0.0684(4) 0.147(3) Uani 1 1 d . . . . .
P1 P 0.09805(7) 0.34136(12) 0.07253(18) 0.0990(8) Uani 1 1 d . . . . .

loop_
_atom_site_aniso_label
_atom_site_aniso_U_11
_atom_site_aniso_U_22
_atom_site_aniso_U_33
_atom_site_aniso_U_23
_atom_site_aniso_U_13
_atom_site_aniso_U_12
Br1 0.0819(5) 0.1127(7) 0.0948(6) 0.0403(6) -0.0053(5) 0.0325(5)
Br2A 0.201(5) 0.0888(9) 0.1264(17) 0.0734(11) -0.017(2) -0.023(2)
Br2B 0.201(5) 0.0888(9) 0.1264(17) 0.0734(11) -0.017(2) -0.023(2)
C1 0.064(4) 0.069(4) 0.068(4) 0.026(4) -0.003(3) 0.009(3)
C2 0.057(3) 0.081(5) 0.047(3) 0.021(3) -0.004(3) -0.005(3)
C3 0.058(3) 0.062(4) 0.051(3) 0.017(3) 0.002(3) -0.005(3)
C4 0.058(3) 0.061(4) 0.056(4) 0.024(3) -0.008(3) -0.006(3)
C5 0.081(5) 0.051(4) 0.081(5) 0.014(4) -0.014(4) -0.011(3)
C6 0.089(5) 0.058(4) 0.081(5) 0.025(4) -0.014(4) -0.002(4)
C7 0.072(4) 0.070(4) 0.048(3) 0.011(3) -0.008(3) 0.003(3)
C8 0.143(8) 0.060(4) 0.108(8) 0.004(5) -0.057(7) 0.004(5)
C9 0.068(4) 0.054(4) 0.050(3) 0.019(3) -0.010(3) -0.004(3)
C10 0.055(3) 0.070(4) 0.057(4) 0.028(3) -0.002(3) -0.014(3)
C11 0.049(3) 0.061(4) 0.039(3) 0.011(3) -0.003(2) -0.008(3)
C12 0.051(3) 0.044(3) 0.046(3) 0.008(2) -0.003(2) -0.007(2)
C13 0.045(3) 0.048(3) 0.038(3) 0.002(2) -0.002(2) -0.007(2)
C14 0.046(3) 0.051(3) 0.043(3) 0.012(2) -0.001(2) -0.012(2)
C15 0.042(3) 0.052(3) 0.034(3) 0.002(2) 0.001(2) -0.005(2)
C16 0.048(3) 0.037(3) 0.036(2) 0.001(2) 0.003(2) 0.000(2)
C17 0.051(3) 0.058(4) 0.056(3) 0.012(3) 0.008(3) -0.004(3)
C18 0.042(3) 0.087(5) 0.077(4) 0.020(4) 0.003(3) -0.006(3)
C19 0.047(3) 0.066(4) 0.064(4) 0.012(3) -0.005(3) -0.003(3)
C20 0.044(3) 0.043(3) 0.040(3) 0.000(2) -0.005(2) 0.003(2)
C21 0.055(3) 0.039(3) 0.043(3) -0.005(2) -0.007(2) -0.003(2)
C22 0.050(3) 0.062(4) 0.056(3) 0.006(3) -0.014(3) -0.002(3)
C23 0.068(4) 0.049(3) 0.045(3) 0.002(2) -0.017(3) -0.003(3)
C24 0.066(4) 0.038(3) 0.038(3) 0.000(2) -0.013(2) -0.003(3)
C25 0.054(3) 0.035(3) 0.034(3) -0.003(2) -0.008(2) 0.002(2)
C26 0.081(5) 0.061(4) 0.058(4) 0.015(3) -0.029(3) -0.001(3)
C27 0.078(4) 0.051(3) 0.046(3) 0.008(3) -0.024(3) -0.002(3)
C28A 0.111(5) 0.048(3) 0.052(2) 0.010(2) -0.027(3) -0.007(3)
C29A 0.112(5) 0.049(3) 0.052(3) 0.010(3) -0.026(3) -0.007(3)
C30A 0.111(5) 0.047(3) 0.053(3) 0.011(3) -0.027(3) -0.007(3)
C31A 0.111(5) 0.049(3) 0.052(3) 0.012(3) -0.027(3) -0.007(3)
C32A 0.111(5) 0.049(3) 0.052(3) 0.012(3) -0.027(3) -0.006(3)
C33A 0.111(5) 0.049(3) 0.052(3) 0.011(3) -0.026(3) -0.008(3)
C28B 0.110(5) 0.046(2) 0.051(2) 0.010(2) -0.028(3) -0.007(3)
C29B 0.111(5) 0.048(2) 0.052(2) 0.009(2) -0.025(3) -0.007(3)
C30B 0.111(5) 0.047(2) 0.055(2) 0.012(2) -0.027(3) -0.006(3)
C31B 0.114(5) 0.050(2) 0.054(2) 0.014(2) -0.026(3) -0.010(3)
C32B 0.113(5) 0.052(2) 0.053(2) 0.012(2) -0.025(3) -0.007(3)
C33B 0.110(5) 0.050(2) 0.051(2) 0.012(2) -0.028(3) -0.009(3)
C34A 0.110(7) 0.048(6) 0.055(5) 0.010(5) -0.026(6) -0.008(6)
C34B 0.118(6) 0.045(4) 0.060(4) 0.002(4) -0.029(5) 0.000(4)
C35A 0.110(7) 0.051(5) 0.050(6) 0.007(5) -0.024(6) -0.003(6)
C35B 0.105(6) 0.057(4) 0.048(4) 0.009(4) -0.023(4) 0.001(4)
N1 0.047(2) 0.040(2) 0.030(2) 0.0037(18) 0.0004(17) -0.0045(18)
N2 0.045(2) 0.0355(19) 0.0325(18) -0.0058(19) 0.0023(19) 0.0015(16)
N3 0.054(2) 0.029(2) 0.031(2) -0.0014(16) -0.0066(17) 0.0025(18)
O1 0.052(2) 0.053(2) 0.050(2) 0.0174(19) -0.0091(18) -0.0070(16)
O2 0.076(2) 0.035(2) 0.042(2) 0.0083(16) -0.0166(18) -0.0086(17)
Ru1 0.0427(2) 0.0341(2) 0.0282(2) 0.000 0.000 -0.0005(2)
F1 0.214(8) 0.177(7) 0.095(4) -0.001(5) -0.021(5) -0.122(7)
F2 0.147(6) 0.173(7) 0.077(4) 0.009(4) -0.027(4) -0.040(5)
F3 0.144(6) 0.087(4) 0.153(6) -0.009(4) -0.032(5) -0.002(4)
F4 0.079(3) 0.092(3) 0.138(5) 0.007(3) -0.018(3) -0.007(3)
F5 0.101(4) 0.154(5) 0.087(4) 0.016(4) -0.014(3) -0.035(4)
F6 0.066(3) 0.280(10) 0.095(4) 0.038(5) -0.010(3) -0.029(4)
P1 0.0904(16) 0.126(2) 0.0805(14) 0.0062(14) -0.0226(12) -0.0424(15)

loop_
_atom_type_symbol
_atom_type_description
_atom_type_scat_dispersion_real
_atom_type_scat_dispersion_imag
_atom_type_scat_source
C C 0.0181 0.0091 'International Tables Vol C Tables 4.2.6.8 and 6.1.1.4'
H H 0.0000 0.0000 'International Tables Vol C Tables 4.2.6.8 and 6.1.1.4'
Br Br -0.6763 1.2805 'International Tables Vol C Tables 4.2.6.8 and 6.1.1.4'
F F 0.0727 0.0534 'International Tables Vol C Tables 4.2.6.8 and 6.1.1.4'
N N 0.0311 0.0180 'International Tables Vol C Tables 4.2.6.8 and 6.1.1.4'
O O 0.0492 0.0322 'International Tables Vol C Tables 4.2.6.8 and 6.1.1.4'
P P 0.2955 0.4335 'International Tables Vol C Tables 4.2.6.8 and 6.1.1.4'
Ru Ru 0.0552 3.2960 'International Tables Vol C Tables 4.2.6.8 and 6.1.1.4'

loop_
_exptl_crystal_face_index_h
_exptl_crystal_face_index_k
_exptl_crystal_face_index_l
_exptl_crystal_face_perp_dist
_exptl_oxdiff_crystal_face_indexfrac_h
_exptl_oxdiff_crystal_face_indexfrac_k
_exptl_oxdiff_crystal_face_indexfrac_l
_exptl_oxdiff_crystal_face_x
_exptl_oxdiff_crystal_face_y
_exptl_oxdiff_crystal_face_z
1 0 0 0.0310 1.0010 -0.0003 0.0007 -0.0365 -0.0098 0.0012
-2 0 -1 0.0370 -1.9983 0.0026 -1.0023 0.0995 -0.0758 0.0231
2 0 1 0.0377 1.9983 -0.0026 1.0023 -0.0995 0.0758 -0.0231
-1 2 0 0.0627 -1.0014 2.0018 0.0038 0.0325 0.0381 0.1076
0 1 0 0.0723 -0.0002 1.0008 0.0022 -0.0020 0.0141 0.0544
0 -1 0 0.1003 0.0002 -1.0008 -0.0022 0.0020 -0.0141 -0.0544
0 0 -1 0.0522 0.0037 0.0020 -1.0010 0.0265 -0.0954 0.0255
0 0 1 0.0402 -0.0037 -0.0020 1.0010 -0.0265 0.0954 -0.0255
-1 0 0 0.0185 -1.0010 0.0003 -0.0007 0.0365 0.0098 -0.0012
-1 -1 0 0.0751 -1.0007 -1.0005 -0.0029 0.0385 -0.0043 -0.0556

loop_
_geom_angle_atom_site_label_1
_geom_angle_atom_site_label_2
_geom_angle_atom_site_label_3
_geom_angle
_geom_angle_site_symmetry_1
_geom_angle_site_symmetry_3
C2 C1 Br1 118.9(6) . .
C6 C1 Br1 118.4(6) . .
C6 C1 C2 122.7(7) . .
C1 C2 H2 120.0 . .
C1 C2 C3 120.1(7) . .
C3 C2 H2 120.0 . .
C2 C3 C4 117.8(7) . .
C2 C3 C7 120.8(6) . .
C4 C3 C7 121.4(6) . .
C3 C4 C9 118.1(6) . .
C5 C4 C3 121.4(6) . .
C5 C4 C9 120.4(7) . .
C4 C5 C8 121.5(7) . .
C6 C5 C4 117.8(7) . .
C6 C5 C8 120.7(8) . .
C1 C6 C5 120.1(8) . .
C1 C6 H6 119.9 . .
C5 C6 H6 119.9 . .
C3 C7 H7A 109.5 . .
C3 C7 H7B 109.5 . .
C3 C7 H7C 109.5 . .
H7A C7 H7B 109.5 . .
H7A C7 H7C 109.5 . .
H7B C7 H7C 109.5 . .
C5 C8 H8A 109.5 . .
C5 C8 H8B 109.5 . .
C5 C8 H8C 109.5 . .
H8A C8 H8B 109.5 . .
H8A C8 H8C 109.5 . .
H8B C8 H8C 109.5 . .
C10 C9 C4 132.5(6) . .
C10 C9 O1 111.8(5) . .
O1 C9 C4 115.6(6) . .
C9 C10 H10 126.9 . .
C9 C10 C11 106.2(5) . .
C11 C10 H10 126.9 . .
C12 C11 C10 105.9(5) . .
C14 C11 C10 137.3(6) . .
C14 C11 C12 116.8(5) . .
C13 C12 C11 122.6(5) . .
O1 C12 C11 110.2(5) . .
O1 C12 C13 127.3(5) . .
C12 C13 H13 120.1 . .
N1 C13 C12 119.7(5) . .
N1 C13 H13 120.1 . .
C11 C14 H14 120.8 . .
C15 C14 C11 118.5(5) . .
C15 C14 H14 120.8 . .
C14 C15 C16 121.8(5) . .
C14 C15 N1 123.0(5) . .
N1 C15 C16 115.1(5) . .
C17 C16 C15 127.6(5) . .
N2 C16 C15 113.0(5) . .
N2 C16 C17 119.4(5) . .
C16 C17 H17 120.3 . .
C18 C17 C16 119.4(6) . .
C18 C17 H17 120.3 . .
C17 C18 H18 119.9 . .
C17 C18 C19 120.2(6) . .
C19 C18 H18 119.9 . .
C18 C19 H19 120.3 . .
C20 C19 C18 119.4(6) . .
C20 C19 H19 120.3 . .
C19 C20 C21 127.7(5) . .
N2 C20 C19 119.5(5) . .
N2 C20 C21 112.7(5) . .
C22 C21 C20 121.8(5) . .
C22 C21 N3 123.4(5) . .
N3 C21 C20 114.9(5) . .
C21 C22 H22 121.6 . .
C21 C22 C23 116.7(6) . .
C23 C22 H22 121.6 . .
C22 C23 C26 136.5(6) . .
C24 C23 C22 117.9(5) . .
C24 C23 C26 105.6(6) . .
C23 C24 C25 124.1(6) . .
O2 C24 C23 111.8(5) . .
O2 C24 C25 124.1(5) . .
C24 C25 H25 121.2 . .
N3 C25 C24 117.5(5) . .
N3 C25 H25 121.2 . .
C23 C26 H26 126.4 . .
C27 C26 C23 107.2(6) . .
C27 C26 H26 126.4 . .
C26 C27 C28A 137.7(19) . .
C26 C27 C28B 133.9(9) . .
C26 C27 O2 111.1(5) . .
O2 C27 C28A 111.2(19) . .
O2 C27 C28B 115.0(8) . .
C29A C28A C27 121(2) . .
C29A C28A C33A 120.0 . .
C33A C28A C27 119(2) . .
C28A C29A C30A 120.0 . .
C28A C29A C34A 121(2) . .
C30A C29A C34A 118(2) . .
C29A C30A H30A 120.0 . .
C31A C30A C29A 120.0 . .
C31A C30A H30A 120.0 . .
C30A C31A Br2A 114.7(15) . .
C32A C31A Br2A 125.2(15) . .
C32A C31A C30A 120.0 . .
C31A C32A H32A 120.0 . .
C31A C32A C33A 120.0 . .
C33A C32A H32A 120.0 . .
C28A C33A C35A 125(2) . .
C32A C33A C28A 120.0 . .
C32A C33A C35A 114(3) . .
C29B C28B C27 118.6(8) . .
C29B C28B C33B 120.0 . .
C33B C28B C27 121.3(9) . .
C28B C29B C30B 120.0 . .
C28B C29B C34B 123.0(8) . .
C30B C29B C34B 116.9(8) . .
C29B C30B H30B 120.0 . .
C31B C30B C29B 120.0 . .
C31B C30B H30B 120.0 . .
C30B C31B Br2B 119.8(5) . .
C30B C31B C32B 120.0 . .
C32B C31B Br2B 120.0(5) . .
C31B C32B H32B 120.0 . .
C31B C32B C33B 120.0 . .
C33B C32B H32B 120.0 . .
C28B C33B C35B 120.6(8) . .
C32B C33B C28B 120.0 . .
C32B C33B C35B 119.1(8) . .
C29A C34A H34D 109.5 . .
C29A C34A H34E 109.5 . .
C29A C34A H34F 109.5 . .
H34D C34A H34E 109.5 . .
H34D C34A H34F 109.5 . .
H34E C34A H34F 109.5 . .
C29B C34B H34A 109.5 . .
C29B C34B H34B 109.5 . .
C29B C34B H34C 109.5 . .
H34A C34B H34B 109.5 . .
H34A C34B H34C 109.5 . .
H34B C34B H34C 109.5 . .
C33A C35A H35A 109.5 . .
C33A C35A H35B 109.5 . .
C33A C35A H35C 109.5 . .
H35A C35A H35B 109.5 . .
H35A C35A H35C 109.5 . .
H35B C35A H35C 109.5 . .
C33B C35B H35D 109.5 . .
C33B C35B H35E 109.5 . .
C33B C35B H35F 109.5 . .
H35D C35B H35E 109.5 . .
H35D C35B H35F 109.5 . .
H35E C35B H35F 109.5 . .
C13 N1 C15 119.4(5) . .
C13 N1 Ru1 127.1(4) . .
C15 N1 Ru1 113.4(3) . .
C16 N2 Ru1 118.8(3) . .
C20 N2 C16 122.0(4) . .
C20 N2 Ru1 119.1(4) . .
C21 N3 Ru1 113.9(4) . .
C25 N3 C21 120.4(4) . .
C25 N3 Ru1 125.6(4) . .
C12 O1 C9 105.9(4) . .
C24 O2 C27 104.2(5) . .
N1 Ru1 N1 94.3(2) . 14
N2 Ru1 N1 100.34(17) 14 .
N2 Ru1 N1 79.61(17) . .
N2 Ru1 N1 100.33(17) . 14
N2 Ru1 N1 79.61(17) 14 14
N2 Ru1 N2 179.9(3) 14 .
N2 Ru1 N3 79.41(18) 14 14
N2 Ru1 N3 100.65(17) . 14
N2 Ru1 N3 100.65(17) 14 .
N2 Ru1 N3 79.41(18) . .
N3 Ru1 N1 92.93(16) . 14
N3 Ru1 N1 158.73(16) 14 14
N3 Ru1 N1 92.93(16) 14 .
N3 Ru1 N1 158.72(16) . .
N3 Ru1 N3 87.5(2) 14 .
F2 P1 F1 89.9(4) . .
F2 P1 F3 90.9(5) . .
F2 P1 F4 89.5(4) . .
F2 P1 F5 178.5(5) . .
F2 P1 F6 89.8(4) . .
F3 P1 F1 89.3(5) . .
F4 P1 F1 179.3(4) . .
F4 P1 F3 90.4(3) . .
F5 P1 F1 90.7(4) . .
F5 P1 F3 90.5(4) . .
F5 P1 F4 89.9(4) . .
F6 P1 F1 89.9(5) . .
F6 P1 F3 178.9(5) . .
F6 P1 F4 90.5(4) . .
F6 P1 F5 88.8(4) . .

loop_
_geom_bond_atom_site_label_1
_geom_bond_atom_site_label_2
_geom_bond_distance
_geom_bond_site_symmetry_2
Br1 C1 1.905(7) .
Br2A C31A 1.874(7) .
Br2B C31B 1.862(4) .
C1 C2 1.362(11) .
C1 C6 1.351(11) .
C2 H2 0.9500 .
C2 C3 1.399(9) .
C3 C4 1.407(10) .
C3 C7 1.511(10) .
C4 C5 1.406(11) .
C4 C9 1.470(9) .
C5 C6 1.404(11) .
C5 C8 1.493(12) .
C6 H6 0.9500 .
C7 H7A 0.9800 .
C7 H7B 0.9800 .
C7 H7C 0.9800 .
C8 H8A 0.9800 .
C8 H8B 0.9800 .
C8 H8C 0.9800 .
C9 C10 1.353(9) .
C9 O1 1.395(7) .
C10 H10 0.9500 .
C10 C11 1.433(9) .
C11 C12 1.412(8) .
C11 C14 1.398(8) .
C12 C13 1.365(8) .
C12 O1 1.361(7) .
C13 H13 0.9500 .
C13 N1 1.330(7) .
C14 H14 0.9500 .
C14 C15 1.364(8) .
C15 C16 1.485(7) .
C15 N1 1.382(7) .
C16 C17 1.380(8) .
C16 N2 1.362(7) .
C17 H17 0.9500 .
C17 C18 1.372(10) .
C18 H18 0.9500 .
C18 C19 1.391(10) .
C19 H19 0.9500 .
C19 C20 1.375(8) .
C20 C21 1.487(8) .
C20 N2 1.350(7) .
C21 C22 1.375(8) .
C21 N3 1.380(7) .
C22 H22 0.9500 .
C22 C23 1.414(9) .
C23 C24 1.363(9) .
C23 C26 1.424(8) .
C24 C25 1.395(8) .
C24 O2 1.359(7) .
C25 H25 0.9500 .
C25 N3 1.327(7) .
C26 H26 0.9500 .
C26 C27 1.325(10) .
C27 C28A 1.552(10) .
C27 C28B 1.439(7) .
C27 O2 1.408(7) .
C28A C29A 1.3900 .
C28A C33A 1.3900 .
C29A C30A 1.3900 .
C29A C34A 1.526(9) .
C30A H30A 0.9500 .
C30A C31A 1.3900 .
C31A C32A 1.3900 .
C32A H32A 0.9500 .
C32A C33A 1.3900 .
C33A C35A 1.527(9) .
C28B C29B 1.3900 .
C28B C33B 1.3900 .
C29B C30B 1.3900 .
C29B C34B 1.527(8) .
C30B H30B 0.9500 .
C30B C31B 1.3900 .
C31B C32B 1.3900 .
C32B H32B 0.9500 .
C32B C33B 1.3900 .
C33B C35B 1.529(8) .
C34A H34D 0.9800 .
C34A H34E 0.9800 .
C34A H34F 0.9800 .
C34B H34A 0.9800 .
C34B H34B 0.9800 .
C34B H34C 0.9800 .
C35A H35A 0.9800 .
C35A H35B 0.9800 .
C35A H35C 0.9800 .
C35B H35D 0.9800 .
C35B H35E 0.9800 .
C35B H35F 0.9800 .
N1 Ru1 2.081(4) .
N2 Ru1 1.984(4) .
N3 Ru1 2.064(4) .
Ru1 N1 2.081(4) 14
Ru1 N2 1.984(4) 14
Ru1 N3 2.064(4) 14
F1 P1 1.617(7) .
F2 P1 1.577(6) .
F3 P1 1.590(8) .
F4 P1 1.589(6) .
F5 P1 1.584(6) .
F6 P1 1.578(8) .

loop_
_geom_torsion_atom_site_label_1
_geom_torsion_atom_site_label_2
_geom_torsion_atom_site_label_3
_geom_torsion_atom_site_label_4
_geom_torsion
Br1 C1 C2 C3 179.8(5)
Br1 C1 C6 C5 -179.6(6)
Br2A C31A C32A C33A 177.4(19)
Br2B C31B C32B C33B 174.8(7)
C1 C2 C3 C4 0.3(10)
C1 C2 C3 C7 179.6(6)
C2 C1 C6 C5 0.4(13)
C2 C3 C4 C5 -0.6(10)
C2 C3 C4 C9 -177.7(6)
C3 C4 C5 C6 0.8(11)
C3 C4 C5 C8 -178.0(8)
C3 C4 C9 C10 -116.1(9)
C3 C4 C9 O1 67.9(8)
C4 C5 C6 C1 -0.7(12)
C4 C9 C10 C11 -176.1(8)
C4 C9 O1 C12 177.0(6)
C5 C4 C9 C10 66.7(12)
C5 C4 C9 O1 -109.3(7)
C6 C1 C2 C3 -0.3(11)
C7 C3 C4 C5 -179.8(7)
C7 C3 C4 C9 3.0(9)
C8 C5 C6 C1 178.1(9)
C9 C4 C5 C6 177.8(7)
C9 C4 C5 C8 -1.0(12)
C9 C10 C11 C12 -0.3(8)
C9 C10 C11 C14 178.5(8)
C10 C9 O1 C12 0.1(8)
C10 C11 C12 C13 -179.9(6)
C10 C11 C12 O1 0.4(7)
C10 C11 C14 C15 -177.2(8)
C11 C12 C13 N1 -1.8(9)
C11 C12 O1 C9 -0.3(7)
C11 C14 C15 C16 173.4(5)
C11 C14 C15 N1 -3.4(9)
C12 C11 C14 C15 1.5(9)
C12 C13 N1 C15 -0.1(8)
C12 C13 N1 Ru1 -177.2(4)
C13 C12 O1 C9 179.9(6)
C14 C11 C12 C13 1.0(9)
C14 C11 C12 O1 -178.7(5)
C14 C15 C16 C17 -2.6(9)
C14 C15 C16 N2 -179.2(5)
C14 C15 N1 C13 2.7(8)
C14 C15 N1 Ru1 -179.7(5)
C15 C16 C17 C18 -176.9(6)
C15 C16 N2 C20 178.1(5)
C15 C16 N2 Ru1 -0.1(6)
C16 C15 N1 C13 -174.3(5)
C16 C15 N1 Ru1 3.2(6)
C16 C17 C18 C19 -0.3(11)
C17 C16 N2 C20 1.2(8)
C17 C16 N2 Ru1 -177.0(4)
C17 C18 C19 C20 0.3(12)
C18 C19 C20 C21 176.6(7)
C18 C19 C20 N2 0.3(10)
C19 C20 C21 C22 2.5(10)
C19 C20 C21 N3 -176.4(6)
C19 C20 N2 C16 -1.1(8)
C19 C20 N2 Ru1 177.1(5)
C20 C21 C22 C23 -178.4(5)
C20 C21 N3 C25 176.5(5)
C20 C21 N3 Ru1 -0.3(6)
C21 C20 N2 C16 -177.9(5)
C21 C20 N2 Ru1 0.3(6)
C21 C22 C23 C24 1.0(9)
C21 C22 C23 C26 -179.2(8)
C22 C21 N3 C25 -2.4(8)
C22 C21 N3 Ru1 -179.3(5)
C22 C23 C24 C25 -0.7(9)
C22 C23 C24 O2 178.4(5)
C22 C23 C26 C27 -179.3(8)
C23 C24 C25 N3 -1.2(9)
C23 C24 O2 C27 1.8(7)
C23 C26 C27 C28A 179(2)
C23 C26 C27 C28B -179.8(10)
C23 C26 C27 O2 0.6(8)
C24 C23 C26 C27 0.5(8)
C24 C25 N3 C21 2.7(7)
C24 C25 N3 Ru1 179.1(4)
C25 C24 O2 C27 -179.2(6)
C26 C23 C24 C25 179.5(6)
C26 C23 C24 O2 -1.5(7)
C26 C27 C28A C29A 59(3)
C26 C27 C28A C33A -129.3(18)
C26 C27 C28B C29B 54.8(14)
C26 C27 C28B C33B -128.8(10)
C26 C27 O2 C24 -1.4(7)
C27 C28A C29A C30A 172(3)
C27 C28A C29A C34A 1(3)
C27 C28A C33A C32A -172(3)
C27 C28A C33A C35A -1(3)
C27 C28B C29B C30B 176.4(13)
C27 C28B C29B C34B -7.3(10)
C27 C28B C33B C32B -176.3(13)
C27 C28B C33B C35B 10.1(9)
C28A C27 C28B C29B -138(30)
C28A C27 C28B C33B 39(30)
C28A C27 O2 C24 179.8(16)
C28A C29A C30A C31A 0.0
C29A C28A C33A C32A 0.0
C29A C28A C33A C35A 170(3)
C29A C30A C31A Br2A -177.7(17)
C29A C30A C31A C32A 0.0
C30A C31A C32A C33A 0.0
C31A C32A C33A C28A 0.0
C31A C32A C33A C35A -171(3)
C33A C28A C29A C30A 0.0
C33A C28A C29A C34A -170(3)
C28B C27 C28A C29A 45(29)
C28B C27 C28A C33A -143(31)
C28B C27 O2 C24 178.9(7)
C28B C29B C30B C31B 0.0
C29B C28B C33B C32B 0.0
C29B C28B C33B C35B -173.6(11)
C29B C30B C31B Br2B -174.8(7)
C29B C30B C31B C32B 0.0
C30B C31B C32B C33B 0.0
C31B C32B C33B C28B 0.0
C31B C32B C33B C35B 173.7(11)
C33B C28B C29B C30B 0.0
C33B C28B C29B C34B 176.3(10)
C34A C29A C30A C31A 171(3)
C34B C29B C30B C31B -176.6(10)
N1 C15 C16 C17 174.5(6)
N1 C15 C16 N2 -2.1(7)
N2 C16 C17 C18 -0.5(9)
N2 C20 C21 C22 179.0(5)
N2 C20 C21 N3 0.0(7)
N3 C21 C22 C23 0.5(9)
O1 C9 C10 C11 0.1(9)
O1 C12 C13 N1 177.9(5)
O2 C24 C25 N3 179.9(5)
O2 C27 C28A C29A -122.6(18)
O2 C27 C28A C33A 49(2)
O2 C27 C28B C29B -125.5(7)
O2 C27 C28B C33B 50.8(10)

loop_
_platon_squeeze_void_nr
_platon_squeeze_void_average_x
_platon_squeeze_void_average_y
_platon_squeeze_void_average_z
_platon_squeeze_void_volume
_platon_squeeze_void_count_electrons
_platon_squeeze_void_content
1 0.000 0.000 0.807 581 124 ' '
2 0.500 0.000 0.307 581 124 ' '
3 0.250 0.250 0.057 581 124 ' '
4 0.750 0.250 0.557 581 124 ' '
5 0.000 0.500 0.307 581 124 ' '
6 0.500 0.500 0.807 581 124 ' '
7 0.250 0.750 0.557 581 124 ' '
8 0.750 0.750 0.057 581 124 ' '
